data_9005700
loop_
_publ_author_name
'Fuchs, Y.'
'Ertl, A.'
'Hughes, J. M.'
'Prowatke, S.'
'Brandstatter, F.'
'Schuster, R.'

_publ_section_title
;
 Dumortierite from the Gfohl unit, Lower Austria: chemistry, structure,
 and infra-red spectroscopy
 Sample: DUM1
;
_journal_name_full 'European Journal of Mineralogy'
_journal_page_first 173
_journal_page_last 183
_journal_paper_doi 10.1127/0935-1221/2005/0017-0173
_journal_volume 17
_journal_year 2005
_chemical_compound_source 'Gfohl unit, Lower Austria'
_chemical_formula_sum 'Al6.64 B F0.021 Fe0.04 H0.81 Mg0.09 O17.979 Si2.84 Ti0.07'
_chemical_name_mineral Dumortierite
_space_group_IT_number 62
_symmetry_space_group_name_Hall '-P 2ac 2n'
_symmetry_space_group_name_H-M 'P n m a'
_cell_angle_alpha 90
_cell_angle_beta 90
_cell_angle_gamma 90
_cell_formula_units_Z 4
_cell_length_a 4.6900
_cell_length_b 11.7875
_cell_length_c 20.1823
_cell_volume 1115.746
_database_code_amcsd 0007091
_exptl_crystal_density_diffrn 3.372
_cod_original_formula_sum 'Al6.64 Mg.09 Ti.07 Fe.04 Si2.84 B O17.979 F.021 H.81'
_cod_database_code 9005700

loop_
_space_group_symop_operation_xyz
x,y,z
x,1/2-y,z
-x,1/2+y,-z
1/2-x,1/2+y,1/2+z
1/2+x,1/2-y,1/2-z
1/2+x,y,1/2-z
1/2-x,-y,1/2+z
-x,-y,-z

loop_
_atom_site_label
_atom_site_fract_x
_atom_site_fract_y
_atom_site_fract_z
_atom_site_occupancy
_atom_site_U_iso_or_equiv
_atom_site_type_symbol
_atom_site_attached_hydrogens
AlM1 0.60240 0.75000 0.74985 0.78000 0.02710 Al 0
MgM1 0.60240 0.75000 0.74985 0.09000 0.02710 Mg 0
TiM1 0.60240 0.75000 0.74985 0.01000 0.02710 Ti 0
AlM2 0.05807 0.11044 0.47251 0.93000 0.00578 Al 0
TiM2 0.05807 0.11044 0.47251 0.03000 0.00578 Ti 0
AlM3 0.44028 0.00893 0.56891 0.94000 0.00587 Al 0
FeM3 0.44028 0.00893 0.56891 0.02000 0.00587 Fe 0
AlM4 0.44231 0.14142 0.71100 0.98000 0.00753 Al 0
SiT1 0.58715 0.25000 0.40541 0.85000 0.00717 Si 0
AlT1 0.58715 0.25000 0.40541 0.15000 0.00717 Al 0
SiT2 0.91289 -0.02418 0.67168 0.99500 0.00710 Si 0
AlT2 0.91289 -0.02418 0.67168 0.00500 0.00710 Al 0
B 0.27490 0.25000 0.58386 1.00000 0.00880 B 0
O1 0.87690 0.25000 0.45419 1.00000 0.01020 O 0
O2 0.33750 0.25000 0.64938 0.72300 0.01100 O 0
O-H2 0.33750 0.25000 0.64938 0.27000 0.01100 O 1
F2 0.33750 0.25000 0.64938 0.00700 0.01100 F 0
O3 0.39605 0.13933 0.42443 1.00000 0.00916 O 0
O4 0.09935 0.06414 0.71730 1.00000 0.00947 O 0
O5 0.10440 -0.05002 0.60651 1.00000 0.00905 O 0
O6 0.61931 0.04612 0.64971 1.00000 0.01037 O 0
O7 0.85070 -0.13869 0.71307 0.72300 0.01500 O 0
O-H7 0.85070 -0.13869 0.71307 0.27000 0.01500 O 1
F7 0.85070 -0.13869 0.71307 0.00700 0.01500 F 0
O8 0.65110 0.25000 0.32635 1.00000 0.01510 O 0
O9 0.24556 0.14885 0.55201 1.00000 0.00975 O 0
O10 0.73870 0.25000 0.72778 1.00000 0.01120 O 0
O11 0.74983 0.03358 0.51196 1.00000 0.00821 O 0

loop_
_cod_changelog_entry_id
_cod_changelog_entry_author
_cod_changelog_entry_date
_cod_changelog_entry_text
1
;cod-tools version 3.8.0
Id: cif_guess_AMCSD_atom_types 9574 2023-05-10 09:00:05Z saulius
;
2023-05-10T18:50:20+03:00
;Derived atom types and hydrogen counts
from atom names that follow the AMCSD naming convention
(Wat == water, O-H == hydroxyl).
;

loop_
_cod_related_entry_id
_cod_related_entry_database
_cod_related_entry_code
1 AMCSD 0007091
